data_7713970
loop_
_publ_author_name
'Pandey, Dilip'
'Singh, Gopal'
'Mishra, Shivendu'
'Viau, Lydie'
'Knorr, Michael'
'Raghuvanshi, Abhinav'

_publ_section_title
;
 Solvatochromic behaviour of cyclic dithioether-functionalized
 triphenylamine ligands and their mechano-responsive Cu(I) coordination
 polymers
;
_journal_name_full 'Dalton Transactions'
_journal_paper_doi 10.1039/D3DT02226A
_journal_year 2023
_chemical_formula_moiety 'C24 H23 Br Cu N S4'
_chemical_formula_sum 'C24 H23 Br Cu N S4'
_chemical_formula_weight 597.12
_space_group_crystal_system triclinic
_space_group_IT_number 2
_space_group_name_Hall '-P 1'
_space_group_name_H-M_alt 'P -1'
_atom_sites_solution_hydrogens geom
_audit_creation_date 2023-04-02
_audit_creation_method
;
Olex2 1.5
(compiled 2022.04.07 svn.rca3783a0 for OlexSys, GUI svn.r6498)
;
_audit_update_record
;
2023-06-14 deposited with the CCDC.	2023-09-19 downloaded from the CCDC.
;
_cell_angle_alpha 99.642(7)
_cell_angle_beta 103.110(5)
_cell_angle_gamma 97.023(6)
_cell_formula_units_Z 2
_cell_length_a 9.1864(5)
_cell_length_b 10.4799(10)
_cell_length_c 13.0998(10)
_cell_measurement_reflns_used 4552
_cell_measurement_temperature 293(2)
_cell_measurement_theta_max 28.3080
_cell_measurement_theta_min 3.3180
_cell_volume 1193.94(17)
_computing_cell_refinement 'CrysAlisPro 1.171.41.115a (Rigaku OD, 2021)'
_computing_data_collection 'CrysAlisPro 1.171.41.115a (Rigaku OD, 2021)'
_computing_data_reduction 'CrysAlisPro 1.171.41.115a (Rigaku OD, 2021)'
_computing_molecular_graphics 'Olex2 1.5 (Dolomanov et al., 2009)'
_computing_publication_material 'Olex2 1.5 (Dolomanov et al., 2009)'
_computing_structure_refinement 'SHELXL 2018/3 (Sheldrick, 2015)'
_computing_structure_solution 'olex2.solve 1.5 (Bourhis et al., 2015)'
_diffrn_ambient_temperature 293(2)
_diffrn_detector_area_resol_mean 16.0309
_diffrn_detector_type Eos
_diffrn_measured_fraction_theta_full 0.997
_diffrn_measured_fraction_theta_max 0.997
_diffrn_measurement_details
;
List of Runs (angles in degrees, time in seconds):

  # Type    Start    End  Width  t~exp~   \w     \q     \k     \f   Frames
#--------------------------------------------------------------------------
  1  \w    -17.00  17.00   1.00   15.00    --   18.09-103.00-145.00   34
  2  \w    -56.00 -30.00   1.00   15.00    --  -19.42 103.00 -42.00   26
  3  \w    -50.00  44.00   1.00   15.00    --   18.09 -37.00 -90.00   94
  4  \w     41.00  95.00   1.00   15.00    --   18.09-178.00-150.00   54
  5  \w     -8.00  90.00   1.00   15.00    --   18.09  37.00  90.00   98
  6  \w     32.00  58.00   1.00   15.00    --   18.09 -99.00-180.00   26
  7  \w    -12.00  15.00   1.00   15.00    --   18.09 -99.00  30.00   27
  8  \w     35.00  60.00   1.00   15.00    --   18.09 -99.00  30.00   25
  9  \w    -12.00  57.00   1.00   15.00    --   18.09  77.00-120.00   69
 10  \w    -85.00 -49.00   1.00   15.00    --  -19.42 -77.00 150.00   36
;
_diffrn_measurement_device 'four-circle diffractometer'
_diffrn_measurement_device_type 'SuperNova, Dual, Cu at home/near, Eos'
_diffrn_measurement_method '\w scans'
_diffrn_radiation_type MoK\a
_diffrn_radiation_wavelength 0.71073
_diffrn_reflns_av_R_equivalents 0.0747
_diffrn_reflns_av_unetI/netI 0.0831
_diffrn_reflns_Laue_measured_fraction_full 0.997
_diffrn_reflns_Laue_measured_fraction_max 0.997
_diffrn_reflns_limit_h_max 10
_diffrn_reflns_limit_h_min -10
_diffrn_reflns_limit_k_max 12
_diffrn_reflns_limit_k_min -12
_diffrn_reflns_limit_l_max 15
_diffrn_reflns_limit_l_min -15
_diffrn_reflns_number 9205
_diffrn_reflns_point_group_measured_fraction_full 0.997
_diffrn_reflns_point_group_measured_fraction_max 0.997
_diffrn_reflns_theta_full 24.996
_diffrn_reflns_theta_max 24.996
_diffrn_reflns_theta_min 3.140
_exptl_absorpt_coefficient_mu 2.951
_exptl_absorpt_correction_T_max 1.00000
_exptl_absorpt_correction_T_min 0.13659
_exptl_absorpt_correction_type multi-scan
_exptl_absorpt_process_details
;
CrysAlisPro 1.171.41.115a (Rigaku Oxford Diffraction, 2021)
Empirical absorption correction using spherical harmonics,
implemented in SCALE3 ABSPACK scaling algorithm.
;
_exptl_crystal_colour colourless
_exptl_crystal_colour_primary colourless
_exptl_crystal_density_diffrn 1.661
_exptl_crystal_description block
_exptl_crystal_F_000 604
_exptl_crystal_size_max 0.39
_exptl_crystal_size_mid 0.32
_exptl_crystal_size_min 0.31
_refine_diff_density_max 0.845
_refine_diff_density_min -0.729
_refine_diff_density_rms 0.108
_refine_ls_extinction_method none
_refine_ls_goodness_of_fit_ref 0.999
_refine_ls_hydrogen_treatment constr
_refine_ls_matrix_type full
_refine_ls_number_parameters 289
_refine_ls_number_reflns 4203
_refine_ls_number_restraints 12
_refine_ls_restrained_S_all 0.999
_refine_ls_R_factor_all 0.0673
_refine_ls_R_factor_gt 0.0491
_refine_ls_shift/su_max 0.001
_refine_ls_shift/su_mean 0.000
_refine_ls_structure_factor_coef Fsqd
_refine_ls_weighting_details 'w=1/[\s^2^(Fo^2^)+(0.0667P)^2^] where P=(Fo^2^+2Fc^2^)/3'
_refine_ls_weighting_scheme calc
_refine_ls_wR_factor_gt 0.1206
_refine_ls_wR_factor_ref 0.1294
_reflns_Friedel_coverage 0.000
_reflns_number_gt 3230
_reflns_number_total 4203
_reflns_threshold_expression 'I > 2\s(I)'
_cod_data_source_file d3dt02226a2.cif
_cod_data_source_block ar074
_cod_original_cell_volume 1193.94(16)
_cod_database_code 7713970
_shelx_shelxl_version_number 2018/3
_shelx_space_group_comment
;
The symmetry employed for this shelxl refinement is uniquely defined
by the following loop, which should always be used as a source of
symmetry information in preference to the above space-group names.
They are only intended as comments.
;
_shelx_estimated_absorpt_t_max 0.461
_shelx_estimated_absorpt_t_min 0.392
_olex2_refinement_description
;
1. Rigid body (RIGU) restrains
 S3, C23, C24A
 with sigma for 1-2 distances of 0.004 and sigma for 1-3 distances of 0.004
 S3, C23, C24B
 with sigma for 1-2 distances of 0.004 and sigma for 1-3 distances of 0.004
2. Others
 Fixed Sof: H23A(0.65) H23B(0.65) H23C(0.35) H23D(0.35) C24A(0.65) H24A(0.65)
 H24B(0.65) C24B(0.35) H24C(0.35) H24D(0.35)
3.a Ternary CH refined with riding coordinates:
 C7(H7), C22(H22)
3.b Secondary CH2 refined with riding coordinates:
 C8(H8A,H8B), C9(H9A,H9B), C23(H23A,H23B), C23(H23C,H23D), C24A(H24A,H24B),
 C24B(H24C,H24D)
3.c Aromatic/amide H refined with riding coordinates:
 C2(H2), C3(H3), C5(H5), C6(H6), C11(H11), C12(H12), C13(H13), C14(H14),
 C15(H15), C17(H17), C18(H18), C20(H20), C21(H21)
;
_olex2_submission_special_instructions 'No special instructions were received'
_oxdiff_exptl_absorpt_empirical_details
;
Empirical correction (ABSPACK) includes:
- Absorption correction using spherical harmonics
- Frame scaling
;

loop_
_space_group_symop_operation_xyz
'x, y, z'
'-x, -y, -z'

loop_
_atom_site_label
_atom_site_type_symbol
_atom_site_fract_x
_atom_site_fract_y
_atom_site_fract_z
_atom_site_U_iso_or_equiv
_atom_site_adp_type
_atom_site_occupancy
_atom_site_site_symmetry_order
_atom_site_calc_flag
_atom_site_refinement_flags_posn
_atom_site_refinement_flags_adp
_atom_site_refinement_flags_occupancy
_atom_site_disorder_assembly
_atom_site_disorder_group
Br1 Br -0.00869(5) 0.68665(5) 0.54593(4) 0.04996(18) Uani 1 1 d . . . . .
Cu1 Cu 0.14350(5) 0.51576(6) 0.58415(4) 0.04278(19) Uani 1 1 d . . . . .
S1 S 0.38006(11) 0.58284(11) 0.56526(9) 0.0385(3) Uani 1 1 d . . . . .
S2 S 0.55768(17) 0.82255(14) 0.71787(10) 0.0643(4) Uani 1 1 d . . . . .
S3 S -0.06768(13) 0.57553(17) -0.14213(13) 0.0731(5) Uani 1 1 d . . . . .
S4 S 0.15765(11) 0.47161(11) -0.24755(9) 0.0396(3) Uani 1 1 d . . . . .
N1 N 0.5874(3) 0.8507(4) 0.2068(3) 0.0392(9) Uani 1 1 d . . . . .
C1 C 0.5568(4) 0.8407(4) 0.3065(3) 0.0347(10) Uani 1 1 d . . . . .
C2 C 0.6587(4) 0.8075(4) 0.3887(3) 0.0382(10) Uani 1 1 d . . . . .
H2 H 0.755465 0.798137 0.381480 0.046 Uiso 1 1 calc R U . . .
C3 C 0.6198(4) 0.7880(4) 0.4816(3) 0.0380(10) Uani 1 1 d . . . . .
H3 H 0.690011 0.764286 0.535322 0.046 Uiso 1 1 calc R U . . .
C4 C 0.4767(4) 0.8033(4) 0.4957(3) 0.0345(10) Uani 1 1 d . . . . .
C5 C 0.3775(4) 0.8413(4) 0.4155(3) 0.0374(10) Uani 1 1 d . . . . .
H5 H 0.282410 0.854400 0.424392 0.045 Uiso 1 1 calc R U . . .
C6 C 0.4144(4) 0.8604(4) 0.3225(3) 0.0375(10) Uani 1 1 d . . . . .
H6 H 0.344718 0.886541 0.269961 0.045 Uiso 1 1 calc R U . . .
C7 C 0.4223(4) 0.7639(4) 0.5881(3) 0.0381(10) Uani 1 1 d . . . . .
H7 H 0.328573 0.798590 0.590710 0.046 Uiso 1 1 calc R U . . .
C8 C 0.5384(5) 0.6738(6) 0.7673(4) 0.0580(14) Uani 1 1 d . . . . .
H8A H 0.627030 0.674002 0.824105 0.070 Uiso 1 1 calc R U . . .
H8B H 0.449942 0.666388 0.796055 0.070 Uiso 1 1 calc R U . . .
C9 C 0.5222(5) 0.5628(5) 0.6784(4) 0.0564(14) Uani 1 1 d . . . . .
H9A H 0.492578 0.481058 0.699501 0.068 Uiso 1 1 calc R U . . .
H9B H 0.618200 0.560019 0.659651 0.068 Uiso 1 1 calc R U . . .
C10 C 0.7325(4) 0.8883(4) 0.1923(3) 0.0340(10) Uani 1 1 d . . . . .
C11 C 0.8424(5) 0.9781(4) 0.2707(4) 0.0438(11) Uani 1 1 d . . . . .
H11 H 0.820897 1.013193 0.334608 0.053 Uiso 1 1 calc R U . . .
C12 C 0.9844(5) 1.0159(5) 0.2539(4) 0.0509(12) Uani 1 1 d . . . . .
H12 H 1.057922 1.074872 0.307177 0.061 Uiso 1 1 calc R U . . .
C13 C 1.0165(5) 0.9661(5) 0.1585(4) 0.0498(12) Uani 1 1 d . . . . .
H13 H 1.111734 0.991075 0.147935 0.060 Uiso 1 1 calc R U . . .
C14 C 0.9085(5) 0.8802(5) 0.0797(4) 0.0482(12) Uani 1 1 d . . . . .
H14 H 0.929576 0.847915 0.014978 0.058 Uiso 1 1 calc R U . . .
C15 C 0.7672(5) 0.8413(4) 0.0963(4) 0.0427(11) Uani 1 1 d . . . . .
H15 H 0.694393 0.782628 0.042299 0.051 Uiso 1 1 calc R U . . .
C16 C 0.4658(4) 0.7930(4) 0.1130(3) 0.0346(10) Uani 1 1 d . . . . .
C17 C 0.4200(5) 0.6574(4) 0.0858(3) 0.0435(11) Uani 1 1 d . . . . .
H17 H 0.466432 0.604080 0.128739 0.052 Uiso 1 1 calc R U . . .
C18 C 0.3072(5) 0.6029(5) -0.0038(4) 0.0448(11) Uani 1 1 d . . . . .
H18 H 0.275584 0.512441 -0.020059 0.054 Uiso 1 1 calc R U . . .
C19 C 0.2386(4) 0.6790(4) -0.0711(3) 0.0351(10) Uani 1 1 d . . . . .
C20 C 0.2835(5) 0.8124(4) -0.0441(3) 0.0398(10) Uani 1 1 d . . . . .
H20 H 0.237863 0.865294 -0.087762 0.048 Uiso 1 1 calc R U . . .
C21 C 0.3969(5) 0.8696(5) 0.0484(4) 0.0429(11) Uani 1 1 d . . . . .
H21 H 0.425954 0.960325 0.066171 0.051 Uiso 1 1 calc R U . . .
C22 C 0.1144(5) 0.6190(5) -0.1709(3) 0.0418(11) Uani 1 1 d . . . . .
H22 H 0.103739 0.684084 -0.216593 0.050 Uiso 1 1 calc R U . . .
C23 C -0.0127(5) 0.3595(5) -0.2561(5) 0.0593(14) Uani 1 1 d . . . . .
H23A H -0.041072 0.296482 -0.323457 0.071 Uiso 0.65 1 calc R U P A 1
H23B H 0.002878 0.312204 -0.197972 0.071 Uiso 0.65 1 calc R U P A 1
H23C H -0.087461 0.358945 -0.321761 0.071 Uiso 0.35 1 calc R U P B 2
H23D H 0.010282 0.271375 -0.257886 0.071 Uiso 0.35 1 calc R U P B 2
C24A C -0.1289(8) 0.4391(8) -0.2489(7) 0.059(2) Uani 0.65 1 d . . P C 1
H24A H -0.217054 0.385799 -0.239448 0.071 Uiso 0.65 1 calc R U P C 1
H24B H -0.159012 0.469438 -0.315343 0.071 Uiso 0.65 1 calc R U P C 1
C24B C -0.0738(15) 0.3983(13) -0.1654(11) 0.048(3) Uani 0.35 1 d . . P C 2
H24C H -0.014554 0.374046 -0.102438 0.058 Uiso 0.35 1 calc R U P C 2
H24D H -0.177586 0.353968 -0.179608 0.058 Uiso 0.35 1 calc R U P C 2

loop_
_atom_site_aniso_label
_atom_site_aniso_U_11
_atom_site_aniso_U_22
_atom_site_aniso_U_33
_atom_site_aniso_U_23
_atom_site_aniso_U_13
_atom_site_aniso_U_12
Br1 0.0444(3) 0.0477(3) 0.0448(3) -0.0097(2) -0.0049(2) 0.0150(2)
Cu1 0.0383(3) 0.0501(4) 0.0363(3) 0.0015(3) 0.0086(2) 0.0050(3)
S1 0.0368(5) 0.0436(7) 0.0367(6) 0.0053(5) 0.0146(5) 0.0059(5)
S2 0.0911(10) 0.0572(9) 0.0315(7) -0.0021(6) 0.0087(7) -0.0096(8)
S3 0.0388(6) 0.0987(12) 0.0660(9) -0.0250(9) 0.0139(6) 0.0077(7)
S4 0.0386(6) 0.0459(7) 0.0300(6) -0.0012(5) 0.0092(4) 0.0021(5)
N1 0.0349(18) 0.052(2) 0.0263(19) 0.0051(17) 0.0069(15) -0.0045(16)
C1 0.031(2) 0.039(3) 0.028(2) 0.0022(19) 0.0044(17) -0.0034(18)
C2 0.0269(19) 0.052(3) 0.035(2) 0.008(2) 0.0075(17) 0.0066(19)
C3 0.033(2) 0.050(3) 0.032(2) 0.009(2) 0.0101(17) 0.008(2)
C4 0.032(2) 0.036(2) 0.033(2) 0.001(2) 0.0099(18) 0.0038(18)
C5 0.0272(19) 0.041(3) 0.042(3) 0.006(2) 0.0099(18) 0.0021(18)
C6 0.032(2) 0.045(3) 0.034(2) 0.010(2) 0.0056(18) 0.0043(19)
C7 0.041(2) 0.041(3) 0.034(2) 0.000(2) 0.0171(19) 0.0054(19)
C8 0.049(3) 0.083(4) 0.041(3) 0.013(3) 0.009(2) 0.012(3)
C9 0.043(2) 0.067(4) 0.058(3) 0.016(3) 0.002(2) 0.018(2)
C10 0.032(2) 0.035(2) 0.032(2) 0.0067(19) 0.0073(17) -0.0049(18)
C11 0.043(2) 0.041(3) 0.047(3) 0.002(2) 0.018(2) -0.002(2)
C12 0.040(2) 0.045(3) 0.058(3) 0.001(3) 0.008(2) -0.006(2)
C13 0.045(2) 0.054(3) 0.056(3) 0.010(3) 0.026(2) 0.004(2)
C14 0.056(3) 0.052(3) 0.040(3) 0.005(2) 0.024(2) 0.008(2)
C15 0.050(2) 0.041(3) 0.032(2) -0.001(2) 0.014(2) -0.004(2)
C16 0.0299(19) 0.046(3) 0.021(2) 0.002(2) 0.0031(16) -0.0054(19)
C17 0.050(3) 0.041(3) 0.033(2) 0.012(2) -0.002(2) -0.003(2)
C18 0.052(3) 0.035(3) 0.039(3) 0.007(2) 0.001(2) -0.004(2)
C19 0.034(2) 0.043(3) 0.027(2) 0.003(2) 0.0088(17) 0.0013(19)
C20 0.046(2) 0.039(3) 0.032(2) 0.006(2) 0.0035(19) 0.009(2)
C21 0.050(2) 0.033(3) 0.038(3) -0.002(2) 0.009(2) -0.001(2)
C22 0.046(2) 0.043(3) 0.030(2) -0.002(2) 0.0030(19) 0.008(2)
C23 0.056(3) 0.051(3) 0.066(4) 0.003(3) 0.024(3) -0.010(2)
C24A 0.039(4) 0.064(6) 0.066(6) -0.003(5) 0.013(4) -0.005(3)
C24B 0.053(8) 0.044(8) 0.039(7) 0.001(6) 0.016(6) -0.022(6)

loop_
_atom_type_symbol
_atom_type_description
_atom_type_scat_dispersion_real
_atom_type_scat_dispersion_imag
_atom_type_scat_source
C C 0.0033 0.0016 'International Tables Vol C Tables 4.2.6.8 and 6.1.1.4'
H H 0.0000 0.0000 'International Tables Vol C Tables 4.2.6.8 and 6.1.1.4'
Br Br -0.2901 2.4595 'International Tables Vol C Tables 4.2.6.8 and 6.1.1.4'
Cu Cu 0.3201 1.2651 'International Tables Vol C Tables 4.2.6.8 and 6.1.1.4'
N N 0.0061 0.0033 'International Tables Vol C Tables 4.2.6.8 and 6.1.1.4'
S S 0.1246 0.1234 'International Tables Vol C Tables 4.2.6.8 and 6.1.1.4'

loop_
_geom_angle_atom_site_label_1
_geom_angle_atom_site_label_2
_geom_angle_atom_site_label_3
_geom_angle
_geom_angle_site_symmetry_1
_geom_angle_site_symmetry_3
_geom_angle_publ_flag
Cu1 Br1 Cu1 74.18(2) . 2_566 ?
Br1 Cu1 Br1 105.82(2) . 2_566 ?
Br1 Cu1 Cu1 52.54(2) 2_566 2_566 ?
Br1 Cu1 Cu1 53.28(2) . 2_566 ?
S1 Cu1 Br1 107.80(4) . . ?
S1 Cu1 Br1 113.01(4) . 2_566 ?
S1 Cu1 Cu1 125.30(4) . 2_566 ?
S1 Cu1 S4 110.40(4) . 1_556 ?
S4 Cu1 Br1 106.82(4) 1_556 2_566 ?
S4 Cu1 Br1 112.99(4) 1_556 . ?
S4 Cu1 Cu1 124.29(4) 1_556 2_566 ?
C7 S1 Cu1 110.59(13) . . ?
C9 S1 Cu1 110.33(17) . . ?
C9 S1 C7 97.2(2) . . ?
C8 S2 C7 97.7(2) . . ?
C22 S3 C24B 97.4(4) . . ?
C24A S3 C22 94.3(3) . . ?
C22 S4 Cu1 104.76(15) . 1_554 ?
C23 S4 Cu1 107.22(19) . 1_554 ?
C23 S4 C22 98.6(2) . . ?
C1 N1 C16 116.1(3) . . ?
C10 N1 C1 124.5(3) . . ?
C10 N1 C16 118.1(3) . . ?
C2 C1 N1 123.1(3) . . ?
C2 C1 C6 117.6(4) . . ?
C6 C1 N1 119.2(4) . . ?
C1 C2 H2 119.3 . . ?
C1 C2 C3 121.3(4) . . ?
C3 C2 H2 119.3 . . ?
C2 C3 H3 119.6 . . ?
C2 C3 C4 120.8(4) . . ?
C4 C3 H3 119.6 . . ?
C3 C4 C7 122.2(4) . . ?
C5 C4 C3 117.8(4) . . ?
C5 C4 C7 119.6(3) . . ?
C4 C5 H5 119.0 . . ?
C4 C5 C6 122.0(4) . . ?
C6 C5 H5 119.0 . . ?
C1 C6 H6 119.8 . . ?
C5 C6 C1 120.4(4) . . ?
C5 C6 H6 119.8 . . ?
S1 C7 H7 108.5 . . ?
S2 C7 S1 107.9(2) . . ?
S2 C7 H7 108.5 . . ?
C4 C7 S1 109.2(3) . . ?
C4 C7 S2 114.2(3) . . ?
C4 C7 H7 108.5 . . ?
S2 C8 H8A 110.0 . . ?
S2 C8 H8B 110.0 . . ?
H8A C8 H8B 108.4 . . ?
C9 C8 S2 108.4(4) . . ?
C9 C8 H8A 110.0 . . ?
C9 C8 H8B 110.0 . . ?
S1 C9 H9A 109.9 . . ?
S1 C9 H9B 109.9 . . ?
C8 C9 S1 108.8(4) . . ?
C8 C9 H9A 109.9 . . ?
C8 C9 H9B 109.9 . . ?
H9A C9 H9B 108.3 . . ?
C11 C10 N1 121.3(4) . . ?
C11 C10 C15 118.1(3) . . ?
C15 C10 N1 120.5(4) . . ?
C10 C11 H11 119.8 . . ?
C10 C11 C12 120.3(4) . . ?
C12 C11 H11 119.8 . . ?
C11 C12 H12 119.9 . . ?
C13 C12 C11 120.3(4) . . ?
C13 C12 H12 119.9 . . ?
C12 C13 H13 119.9 . . ?
C14 C13 C12 120.1(4) . . ?
C14 C13 H13 119.9 . . ?
C13 C14 H14 120.1 . . ?
C13 C14 C15 119.9(4) . . ?
C15 C14 H14 120.1 . . ?
C10 C15 H15 119.4 . . ?
C14 C15 C10 121.2(4) . . ?
C14 C15 H15 119.4 . . ?
C17 C16 N1 120.0(4) . . ?
C21 C16 N1 120.8(4) . . ?
C21 C16 C17 119.1(4) . . ?
C16 C17 H17 120.0 . . ?
C18 C17 C16 120.0(4) . . ?
C18 C17 H17 120.0 . . ?
C17 C18 H18 119.2 . . ?
C17 C18 C19 121.5(4) . . ?
C19 C18 H18 119.2 . . ?
C18 C19 C22 121.7(4) . . ?
C20 C19 C18 118.4(4) . . ?
C20 C19 C22 119.9(4) . . ?
C19 C20 H20 119.7 . . ?
C19 C20 C21 120.6(4) . . ?
C21 C20 H20 119.7 . . ?
C16 C21 C20 120.3(4) . . ?
C16 C21 H21 119.8 . . ?
C20 C21 H21 119.8 . . ?
S3 C22 S4 108.0(2) . . ?
S3 C22 H22 107.9 . . ?
S4 C22 H22 107.9 . . ?
C19 C22 S3 112.6(3) . . ?
C19 C22 S4 112.5(3) . . ?
C19 C22 H22 107.9 . . ?
S4 C23 H23A 110.5 . . ?
S4 C23 H23B 110.5 . . ?
S4 C23 H23C 109.6 . . ?
S4 C23 H23D 109.6 . . ?
H23A C23 H23B 108.7 . . ?
H23C C23 H23D 108.1 . . ?
C24A C23 S4 106.2(4) . . ?
C24A C23 H23A 110.5 . . ?
C24A C23 H23B 110.5 . . ?
C24B C23 S4 110.5(6) . . ?
C24B C23 H23C 109.6 . . ?
C24B C23 H23D 109.6 . . ?
S3 C24A H24A 109.1 . . ?
S3 C24A H24B 109.1 . . ?
C23 C24A S3 112.3(5) . . ?
C23 C24A H24A 109.1 . . ?
C23 C24A H24B 109.1 . . ?
H24A C24A H24B 107.9 . . ?
S3 C24B H24C 110.0 . . ?
S3 C24B H24D 110.0 . . ?
C23 C24B S3 108.6(7) . . ?
C23 C24B H24C 110.0 . . ?
C23 C24B H24D 110.0 . . ?
H24C C24B H24D 108.3 . . ?

loop_
_geom_bond_atom_site_label_1
_geom_bond_atom_site_label_2
_geom_bond_distance
_geom_bond_site_symmetry_2
_geom_bond_publ_flag
Br1 Cu1 2.4510(8) . ?
Br1 Cu1 2.4752(8) 2_566 ?
Cu1 Cu1 2.9710(10) 2_566 ?
Cu1 S1 2.2817(11) . ?
Cu1 S4 2.3061(12) 1_556 ?
S1 C7 1.849(4) . ?
S1 C9 1.800(5) . ?
S2 C7 1.821(4) . ?
S2 C8 1.790(5) . ?
S3 C22 1.817(4) . ?
S3 C24A 1.758(8) . ?
S3 C24B 1.823(14) . ?
S4 C22 1.834(5) . ?
S4 C23 1.807(4) . ?
N1 C1 1.414(5) . ?
N1 C10 1.407(5) . ?
N1 C16 1.444(5) . ?
C1 C2 1.380(6) . ?
C1 C6 1.405(6) . ?
C2 H2 0.9300 . ?
C2 C3 1.384(6) . ?
C3 H3 0.9300 . ?
C3 C4 1.392(5) . ?
C4 C5 1.373(6) . ?
C4 C7 1.509(5) . ?
C5 H5 0.9300 . ?
C5 C6 1.376(6) . ?
C6 H6 0.9300 . ?
C7 H7 0.9800 . ?
C8 H8A 0.9700 . ?
C8 H8B 0.9700 . ?
C8 C9 1.469(7) . ?
C9 H9A 0.9700 . ?
C9 H9B 0.9700 . ?
C10 C11 1.390(6) . ?
C10 C15 1.393(6) . ?
C11 H11 0.9300 . ?
C11 C12 1.393(6) . ?
C12 H12 0.9300 . ?
C12 C13 1.381(7) . ?
C13 H13 0.9300 . ?
C13 C14 1.366(7) . ?
C14 H14 0.9300 . ?
C14 C15 1.388(6) . ?
C15 H15 0.9300 . ?
C16 C17 1.392(6) . ?
C16 C21 1.368(6) . ?
C17 H17 0.9300 . ?
C17 C18 1.362(6) . ?
C18 H18 0.9300 . ?
C18 C19 1.386(6) . ?
C19 C20 1.370(6) . ?
C19 C22 1.510(6) . ?
C20 H20 0.9300 . ?
C20 C21 1.394(6) . ?
C21 H21 0.9300 . ?
C22 H22 0.9800 . ?
C23 H23A 0.9700 . ?
C23 H23B 0.9700 . ?
C23 H23C 0.9700 . ?
C23 H23D 0.9700 . ?
C23 C24A 1.443(9) . ?
C23 C24B 1.446(14) . ?
C24A H24A 0.9700 . ?
C24A H24B 0.9700 . ?
C24B H24C 0.9700 . ?
C24B H24D 0.9700 . ?

loop_
_geom_torsion_atom_site_label_1
_geom_torsion_atom_site_label_2
_geom_torsion_atom_site_label_3
_geom_torsion_atom_site_label_4
_geom_torsion
_geom_torsion_site_symmetry_1
_geom_torsion_site_symmetry_2
_geom_torsion_site_symmetry_3
_geom_torsion_site_symmetry_4
_geom_torsion_publ_flag
Cu1 S1 C7 S2 106.51(17) . . . . ?
Cu1 S1 C7 C4 -128.8(2) . . . . ?
Cu1 S1 C9 C8 -80.3(4) . . . . ?
Cu1 S4 C22 S3 111.8(2) 1_554 . . . ?
Cu1 S4 C22 C19 -123.4(3) 1_554 . . . ?
Cu1 S4 C23 C24A -81.8(5) 1_554 . . . ?
Cu1 S4 C23 C24B -136.5(7) 1_554 . . . ?
S2 C8 C9 S1 -48.8(4) . . . . ?
S4 C23 C24A S3 -48.1(7) . . . . ?
S4 C23 C24B S3 44.0(10) . . . . ?
N1 C1 C2 C3 -174.5(4) . . . . ?
N1 C1 C6 C5 174.9(4) . . . . ?
N1 C10 C11 C12 -178.8(4) . . . . ?
N1 C10 C15 C14 178.2(4) . . . . ?
N1 C16 C17 C18 -178.8(4) . . . . ?
N1 C16 C21 C20 177.7(4) . . . . ?
C1 N1 C10 C11 -32.9(7) . . . . ?
C1 N1 C10 C15 150.4(4) . . . . ?
C1 N1 C16 C17 -67.4(5) . . . . ?
C1 N1 C16 C21 114.2(4) . . . . ?
C1 C2 C3 C4 -1.0(7) . . . . ?
C2 C1 C6 C5 -2.8(7) . . . . ?
C2 C3 C4 C5 -1.4(7) . . . . ?
C2 C3 C4 C7 170.9(4) . . . . ?
C3 C4 C5 C6 1.8(7) . . . . ?
C3 C4 C7 S1 -72.9(5) . . . . ?
C3 C4 C7 S2 47.9(5) . . . . ?
C4 C5 C6 C1 0.3(7) . . . . ?
C5 C4 C7 S1 99.2(4) . . . . ?
C5 C4 C7 S2 -139.9(4) . . . . ?
C6 C1 C2 C3 3.1(7) . . . . ?
C7 S1 C9 C8 34.8(4) . . . . ?
C7 S2 C8 C9 38.6(4) . . . . ?
C7 C4 C5 C6 -170.7(4) . . . . ?
C8 S2 C7 S1 -14.1(3) . . . . ?
C8 S2 C7 C4 -135.7(3) . . . . ?
C9 S1 C7 S2 -8.4(3) . . . . ?
C9 S1 C7 C4 116.2(3) . . . . ?
C10 N1 C1 C2 -30.6(7) . . . . ?
C10 N1 C1 C6 151.8(4) . . . . ?
C10 N1 C16 C17 100.5(5) . . . . ?
C10 N1 C16 C21 -77.8(5) . . . . ?
C10 C11 C12 C13 1.1(7) . . . . ?
C11 C10 C15 C14 1.5(7) . . . . ?
C11 C12 C13 C14 0.5(8) . . . . ?
C12 C13 C14 C15 -1.1(8) . . . . ?
C13 C14 C15 C10 0.1(7) . . . . ?
C15 C10 C11 C12 -2.1(7) . . . . ?
C16 N1 C1 C2 136.4(4) . . . . ?
C16 N1 C1 C6 -41.1(6) . . . . ?
C16 N1 C10 C11 160.2(4) . . . . ?
C16 N1 C10 C15 -16.4(6) . . . . ?
C16 C17 C18 C19 1.8(7) . . . . ?
C17 C16 C21 C20 -0.7(6) . . . . ?
C17 C18 C19 C20 -2.0(7) . . . . ?
C17 C18 C19 C22 179.5(4) . . . . ?
C18 C19 C20 C21 0.8(6) . . . . ?
C18 C19 C22 S3 77.8(5) . . . . ?
C18 C19 C22 S4 -44.5(5) . . . . ?
C19 C20 C21 C16 0.5(7) . . . . ?
C20 C19 C22 S3 -100.7(4) . . . . ?
C20 C19 C22 S4 137.0(4) . . . . ?
C21 C16 C17 C18 -0.5(7) . . . . ?
C22 S3 C24A C23 45.0(6) . . . . ?
C22 S3 C24B C23 -38.7(9) . . . . ?
C22 S4 C23 C24A 26.6(5) . . . . ?
C22 S4 C23 C24B -28.1(8) . . . . ?
C22 C19 C20 C21 179.3(4) . . . . ?
C23 S4 C22 S3 1.3(3) . . . . ?
C23 S4 C22 C19 126.1(3) . . . . ?
C24A S3 C22 S4 -22.7(4) . . . . ?
C24A S3 C22 C19 -147.4(4) . . . . ?
C24B S3 C22 S4 18.7(5) . . . . ?
C24B S3 C22 C19 -106.1(6) . . . . ?
